data_4034790
loop_
_publ_author_name
'Tsai, Chi-You'
'Lai, Chien-Chen'
'Liu, Yi-Hung'
'Peng, Shie-Ming'
'Cheng, Richard P.'
'Chiu, Sheng-Hsien'

_publ_section_title
;
 [2]Catenanes Displaying Switchable Gin-Trap-Like Motion.
;
_journal_issue 10
_journal_name_full 'The Journal of organic chemistry'
_journal_page_first 5619
_journal_page_last 5628
_journal_paper_doi 10.1021/acs.joc.8b00601
_journal_volume 83
_journal_year 2018
_chemical_formula_sum 'C58 H62 F8 N2 O8'
_chemical_formula_weight 1067.10
_space_group_IT_number 2
_space_group_name_Hall '-P 1'
_space_group_name_H-M_alt 'P -1'
_symmetry_cell_setting triclinic
_symmetry_space_group_name_H-M 'P -1'
_atom_sites_solution_hydrogens geom
_atom_sites_solution_primary direct
_atom_sites_solution_secondary difmap
_audit_creation_method SHELXL-97
_cell_angle_alpha 89.804(4)
_cell_angle_beta 72.121(4)
_cell_angle_gamma 87.944(4)
_cell_formula_units_Z 2
_cell_length_a 12.5540(6)
_cell_length_b 13.1199(7)
_cell_length_c 16.8258(8)
_cell_measurement_reflns_used 7443
_cell_measurement_temperature 150(2)
_cell_measurement_theta_max 77.0260
_cell_measurement_theta_min 3.6890
_cell_volume 2635.7(2)
_computing_cell_refinement 'CrysAlisPro 1.171.38.41 (Rigaku OD, 2015)'
_computing_data_collection 'CrysAlisPro 1.171.38.41 (Rigaku OD, 2015)'
_computing_data_reduction 'CrysAlisPro 1.171.38.41 (Rigaku OD, 2015)'
_computing_molecular_graphics SHELXTL
_computing_publication_material SHELXTL
_computing_structure_refinement 'SHELXL-97 (Sheldrick, 1997)'
_computing_structure_solution 'SHELXS-97 (Sheldrick, 1990)'
_diffrn_ambient_temperature 150(2)
_diffrn_detector_area_resol_mean 10.2496
_diffrn_measured_fraction_theta_full 0.997
_diffrn_measured_fraction_theta_max 0.997
_diffrn_measurement_device_type 'Xcalibur, Atlas, Gemini'
_diffrn_radiation_monochromator graphite
_diffrn_radiation_source 'fine-focus sealed tube'
_diffrn_radiation_type CuK\a
_diffrn_radiation_wavelength 1.54178
_diffrn_reflns_av_R_equivalents 0.0307
_diffrn_reflns_av_sigmaI/netI 0.0438
_diffrn_reflns_limit_h_max 15
_diffrn_reflns_limit_h_min -10
_diffrn_reflns_limit_k_max 15
_diffrn_reflns_limit_k_min -15
_diffrn_reflns_limit_l_max 20
_diffrn_reflns_limit_l_min -14
_diffrn_reflns_number 17592
_diffrn_reflns_theta_full 68.00
_diffrn_reflns_theta_max 68.00
_diffrn_reflns_theta_min 3.37
_exptl_absorpt_coefficient_mu 0.912
_exptl_absorpt_correction_T_max 1.00000
_exptl_absorpt_correction_T_min 0.90543
_exptl_absorpt_correction_type multi-scan
_exptl_absorpt_process_details
; 
CrysAlisPro 1.171.38.41 (Rigaku Oxford Diffraction, 2015) 
Empirical absorption correction using spherical harmonics, 
 implemented in SCALE3 ABSPACK scaling algorithm. 
;
_exptl_crystal_density_diffrn 1.345
_exptl_crystal_density_method 'not measured'
_exptl_crystal_description plate
_exptl_crystal_F_000 1120
_exptl_crystal_size_max 0.25
_exptl_crystal_size_mid 0.20
_exptl_crystal_size_min 0.20
_refine_diff_density_max 0.599
_refine_diff_density_min -0.357
_refine_diff_density_rms 0.047
_refine_ls_extinction_method none
_refine_ls_goodness_of_fit_ref 1.037
_refine_ls_hydrogen_treatment mixed
_refine_ls_matrix_type full
_refine_ls_number_parameters 695
_refine_ls_number_reflns 9587
_refine_ls_number_restraints 7
_refine_ls_restrained_S_all 1.037
_refine_ls_R_factor_all 0.0712
_refine_ls_R_factor_gt 0.0550
_refine_ls_shift/su_max 0.013
_refine_ls_shift/su_mean 0.001
_refine_ls_structure_factor_coef Fsqd
_refine_ls_weighting_details 'calc w=1/[\s^2^(Fo^2^)+(0.0775P)^2^+0.7232P] where P=(Fo^2^+2Fc^2^)/3'
_refine_ls_weighting_scheme calc
_refine_ls_wR_factor_gt 0.1444
_refine_ls_wR_factor_ref 0.1616
_reflns_number_gt 7382
_reflns_number_total 9587
_reflns_threshold_expression >2sigma(I)
_cod_data_source_file jo8b00601_si_002.cif
_cod_data_source_block ic18253
_cod_depositor_comments
;
The following automatic conversions were performed:

data item '_symmetry_cell_setting' value 'Triclinic' was changed to
'triclinic' in accordance with the
/home/data/users/saulius/crontab/automatic-downloads/current/ACS/lib/dictionaries/cif_core.dic
dictionary named 'cif_core.dic' version 2.4.2 last updated on
2011-04-26.

Automatic conversion script
Id: cif_fix_values 6909 2019-04-08 15:41:33Z antanas 
;
_cod_original_sg_symbol_H-M P-1
_cod_database_code 4034790

loop_
_symmetry_equiv_pos_as_xyz
'x, y, z'
'-x, -y, -z'

loop_
_atom_site_label
_atom_site_type_symbol
_atom_site_fract_x
_atom_site_fract_y
_atom_site_fract_z
_atom_site_U_iso_or_equiv
_atom_site_adp_type
_atom_site_occupancy
_atom_site_symmetry_multiplicity
_atom_site_calc_flag
_atom_site_refinement_flags
_atom_site_disorder_assembly
_atom_site_disorder_group
F1 F 1.34007(13) 0.01685(11) 0.37703(8) 0.0503(3) Uani 1 1 d . . .
F2 F 1.33555(13) 0.21724(11) 0.35658(9) 0.0505(3) Uani 1 1 d . . .
F3 F 1.52363(14) 0.17293(14) 0.06947(9) 0.0632(4) Uani 1 1 d . . .
F4 F 1.53194(12) -0.02785(14) 0.09018(10) 0.0607(4) Uani 1 1 d . . .
F5 F 0.70492(11) -0.04268(12) 0.19123(8) 0.0485(3) Uani 1 1 d . . .
F6 F 0.72393(13) 0.15421(14) 0.15596(11) 0.0657(5) Uani 1 1 d . . .
F7 F 0.61217(18) 0.2317(2) 0.44384(16) 0.1087(9) Uani 1 1 d . . .
F8 F 0.60304(15) 0.0358(2) 0.47832(10) 0.0866(7) Uani 1 1 d . . .
O1 O 1.34702(15) 0.34970(14) 0.16062(12) 0.0515(4) Uani 1 1 d . . .
O2 O 1.04746(14) 0.38032(12) 0.22028(12) 0.0490(4) Uani 1 1 d . . .
O3 O 0.81615(14) 0.31486(14) 0.25082(14) 0.0571(5) Uani 1 1 d . . .
N1 N 1.34767(17) -0.18567(15) 0.23422(14) 0.0460(5) Uani 1 1 d . . .
N2 N 0.76106(16) -0.16964(18) 0.36010(13) 0.0473(5) Uani 1 1 d . . .
C1 C 1.0473(2) -0.16928(17) 0.28319(15) 0.0406(5) Uani 1 1 d . . .
H1A H 1.0437 -0.0970 0.2801 0.049 Uiso 1 1 calc R . .
C2 C 0.9550(2) -0.22345(18) 0.28160(15) 0.0424(5) Uani 1 1 d . . .
C3 C 0.9618(2) -0.3292(2) 0.28392(17) 0.0519(6) Uani 1 1 d . . .
H3A H 0.8997 -0.3675 0.2825 0.062 Uiso 1 1 calc R . .
C4 C 1.0587(3) -0.3787(2) 0.2883(2) 0.0610(7) Uani 1 1 d . . .
H4A H 1.0630 -0.4512 0.2893 0.073 Uiso 1 1 calc R . .
C5 C 1.1498(2) -0.3239(2) 0.29133(19) 0.0558(7) Uani 1 1 d . . .
H5A H 1.2158 -0.3588 0.2948 0.067 Uiso 1 1 calc R . .
C6 C 1.1447(2) -0.21782(18) 0.28922(16) 0.0440(5) Uani 1 1 d . . .
C7 C 1.2407(2) -0.15456(18) 0.29455(16) 0.0437(5) Uani 1 1 d . . .
H7A H 1.2236 -0.0821 0.2852 0.052 Uiso 1 1 calc R . .
H7B H 1.2474 -0.1601 0.3515 0.052 Uiso 1 1 calc R . .
C8 C 1.3438(2) -0.1808(2) 0.14906(17) 0.0528(6) Uani 1 1 d . . .
H8A H 1.4170 -0.2023 0.1106 0.079 Uiso 1 1 calc R . .
H8B H 1.3252 -0.1107 0.1364 0.079 Uiso 1 1 calc R . .
H8C H 1.2866 -0.2261 0.1425 0.079 Uiso 1 1 calc R . .
C9 C 1.4393(2) -0.12856(19) 0.24662(17) 0.0458(6) Uani 1 1 d . . .
H9A H 1.5105 -0.1564 0.2078 0.055 Uiso 1 1 calc R . .
H9B H 1.4416 -0.1411 0.3041 0.055 Uiso 1 1 calc R . .
C10 C 1.43371(17) -0.01340(17) 0.23392(14) 0.0376(5) Uani 1 1 d . . .
C11 C 1.38557(17) 0.05362(18) 0.29938(13) 0.0369(5) Uani 1 1 d . . .
C12 C 1.38323(17) 0.15791(18) 0.28891(14) 0.0372(5) Uani 1 1 d . . .
C13 C 1.42852(17) 0.20230(18) 0.21209(14) 0.0391(5) Uani 1 1 d . . .
C14 C 1.47667(18) 0.1357(2) 0.14615(14) 0.0430(5) Uani 1 1 d . . .
C15 C 1.47963(17) 0.0314(2) 0.15696(14) 0.0416(5) Uani 1 1 d . . .
C16 C 1.4275(2) 0.3166(2) 0.19952(17) 0.0487(6) Uani 1 1 d . . .
H16A H 1.4109 0.3513 0.2544 0.058 Uiso 1 1 calc R . .
H16B H 1.5027 0.3365 0.1647 0.058 Uiso 1 1 calc R . .
C17 C 1.2356(2) 0.34739(18) 0.21574(16) 0.0456(5) Uani 1 1 d . . .
H17A H 1.2254 0.3954 0.2630 0.055 Uiso 1 1 calc R . .
H17B H 1.2191 0.2780 0.2383 0.055 Uiso 1 1 calc R . .
C18 C 1.1589(2) 0.37840(19) 0.16537(17) 0.0490(6) Uani 1 1 d . . .
H18A H 1.1776 0.4467 0.1409 0.059 Uiso 1 1 calc R . .
H18B H 1.1672 0.3289 0.1194 0.059 Uiso 1 1 calc R . .
C19 C 0.9703(2) 0.41446(19) 0.17827(19) 0.0537(6) Uani 1 1 d . . .
H19A H 0.9764 0.3684 0.1305 0.064 Uiso 1 1 calc R . .
H19B H 0.9892 0.4837 0.1561 0.064 Uiso 1 1 calc R . .
C20 C 0.8533(2) 0.4165(2) 0.2357(2) 0.0593(7) Uani 1 1 d . . .
H20A H 0.8501 0.4499 0.2891 0.071 Uiso 1 1 calc R . .
H20B H 0.8036 0.4562 0.2103 0.071 Uiso 1 1 calc R . .
C21 C 0.6984(3) 0.3105(3) 0.2782(3) 0.0885(13) Uani 1 1 d . . .
H21A H 0.6669 0.3339 0.2338 0.106 Uiso 1 1 calc R . .
H21B H 0.6659 0.3541 0.3283 0.106 Uiso 1 1 calc R . .
C22 C 0.6737(2) 0.2008(2) 0.2984(2) 0.0622(8) Uani 1 1 d . . .
C23 C 0.69429(18) 0.1262(2) 0.23623(17) 0.0492(6) Uani 1 1 d . . .
C24 C 0.68526(17) 0.0246(2) 0.25491(14) 0.0409(5) Uani 1 1 d . . .
C25 C 0.65642(17) -0.0118(2) 0.33603(14) 0.0449(6) Uani 1 1 d . . .
C26 C 0.63300(19) 0.0639(3) 0.39749(16) 0.0600(8) Uani 1 1 d . . .
C27 C 0.6399(2) 0.1656(3) 0.3791(2) 0.0663(9) Uani 1 1 d . . .
C28 C 0.65494(19) -0.1248(2) 0.35523(16) 0.0519(6) Uani 1 1 d . . .
H28A H 0.5964 -0.1358 0.4091 0.062 Uiso 1 1 calc R . .
H28B H 0.6334 -0.1615 0.3115 0.062 Uiso 1 1 calc R . .
C29 C 0.7957(2) -0.1268(3) 0.42782(16) 0.0575(7) Uani 1 1 d . . .
H29A H 0.8670 -0.1596 0.4281 0.086 Uiso 1 1 calc R . .
H29B H 0.7385 -0.1388 0.4813 0.086 Uiso 1 1 calc R . .
H29C H 0.8049 -0.0533 0.4195 0.086 Uiso 1 1 calc R . .
C30 C 0.84897(19) -0.16769(19) 0.27934(15) 0.0428(5) Uani 1 1 d . . .
H30A H 0.8655 -0.0960 0.2632 0.051 Uiso 1 1 calc R . .
H30B H 0.8216 -0.1994 0.2363 0.051 Uiso 1 1 calc R . .
O4 O 1.08718(13) 0.10778(14) 0.32072(9) 0.0429(4) Uani 1 1 d . . .
O5 O 0.7123(2) 0.50833(18) 0.4572(2) 0.0699(9) Uani 0.878(7) 1 d PU A 1
C45 C 0.7996(4) 0.5020(3) 0.4966(3) 0.0843(11) Uani 1 1 d . A 1
H45A H 0.7665 0.5120 0.5576 0.101 Uiso 1 1 calc R A 1
H45B H 0.8533 0.5566 0.4750 0.101 Uiso 1 1 calc R A 1
C46 C 0.6650(4) 0.6080(3) 0.4632(3) 0.0926(14) Uani 1 1 d . A 1
H46A H 0.7222 0.6553 0.4314 0.111 Uiso 1 1 calc R A 1
H46B H 0.6396 0.6305 0.5224 0.111 Uiso 1 1 calc R A 1
O5' O 0.6804(14) 0.5298(12) 0.5115(13) 0.053(4) Uani 0.122(7) 1 d PU A 2
O6 O 0.5999(2) 0.5924(2) 0.34403(19) 0.0906(8) Uani 1 1 d . A .
O7 O 0.61117(19) 0.66284(16) 0.17909(19) 0.0829(8) Uani 1 1 d . . .
O8 O 0.94360(14) 0.24985(12) 0.00212(10) 0.0438(4) Uani 1 1 d . . .
C31 C 1.01323(17) 0.13768(16) 0.12570(13) 0.0341(4) Uani 1 1 d . . .
H31A H 0.9361 0.1575 0.1461 0.041 Uiso 1 1 calc R . .
C32 C 1.0655(2) 0.13041(16) 0.04028(14) 0.0387(5) Uani 1 1 d . . .
C33 C 1.1783(2) 0.1025(2) 0.01095(14) 0.0474(6) Uani 1 1 d . . .
H33A H 1.2151 0.0979 -0.0475 0.057 Uiso 1 1 calc R . .
C34 C 1.2377(2) 0.0812(2) 0.06675(15) 0.0508(6) Uani 1 1 d . . .
H34A H 1.3150 0.0618 0.0464 0.061 Uiso 1 1 calc R . .
C35 C 1.18473(18) 0.08797(18) 0.15190(14) 0.0409(5) Uani 1 1 d . . .
H35A H 1.2257 0.0732 0.1898 0.049 Uiso 1 1 calc R . .
C36 C 1.07230(17) 0.11628(15) 0.18196(13) 0.0310(4) Uani 1 1 d . . .
C37 C 1.01137(17) 0.12706(16) 0.27402(12) 0.0336(4) Uani 1 1 d . . .
H37A H 0.9777 0.1969 0.2864 0.040 Uiso 1 1 calc R . .
H37B H 0.9502 0.0782 0.2903 0.040 Uiso 1 1 calc R . .
C38 C 1.0329(2) 0.1102(2) 0.40868(15) 0.0495(6) Uani 1 1 d . . .
H38A H 1.0896 0.0973 0.4378 0.059 Uiso 1 1 calc R . .
H38B H 0.9789 0.0548 0.4235 0.059 Uiso 1 1 calc R . .
C39 C 0.9716(2) 0.2109(2) 0.43877(14) 0.0476(6) Uani 1 1 d . A .
C40 C 1.0297(3) 0.2996(3) 0.42338(17) 0.0648(8) Uani 1 1 d . . .
H40A H 1.1089 0.2963 0.4000 0.078 Uiso 1 1 calc R . .
C41 C 0.9736(3) 0.3934(3) 0.44162(18) 0.0684(9) Uani 1 1 d . A .
H41A H 1.0146 0.4540 0.4281 0.082 Uiso 1 1 calc R . .
C42 C 0.8595(3) 0.4006(2) 0.47913(18) 0.0603(7) Uani 1 1 d . . .
C43 C 0.8023(2) 0.3107(2) 0.4979(2) 0.0621(7) Uani 1 1 d . A .
H43A H 0.7239 0.3136 0.5255 0.075 Uiso 1 1 calc R . .
C44 C 0.8579(2) 0.2172(2) 0.47699(16) 0.0527(6) Uani 1 1 d . . .
H44A H 0.8170 0.1565 0.4892 0.063 Uiso 1 1 calc R A .
C47 C 0.5684(4) 0.6109(4) 0.4294(3) 0.1074(17) Uani 1 1 d . . .
H47A H 0.5148 0.5593 0.4585 0.129 Uiso 1 1 calc R A 1
H47B H 0.5296 0.6787 0.4414 0.129 Uiso 1 1 calc R A 1
C48 C 0.5053(3) 0.6075(3) 0.3138(3) 0.0863(11) Uani 1 1 d U . .
H48A H 0.4750 0.6784 0.3260 0.104 Uiso 1 1 calc R A .
H48B H 0.4457 0.5609 0.3433 0.104 Uiso 1 1 calc R . .
C49 C 0.5367(3) 0.5881(3) 0.2232(3) 0.0836(10) Uani 1 1 d U A .
H49A H 0.5732 0.5194 0.2102 0.100 Uiso 1 1 calc R . .
H49B H 0.4686 0.5901 0.2052 0.100 Uiso 1 1 calc R . .
C50 C 0.6324(3) 0.6547(3) 0.0902(3) 0.0837(11) Uani 1 1 d . . .
H50A H 0.6787 0.7119 0.0625 0.100 Uiso 1 1 calc R . .
H50B H 0.5604 0.6607 0.0777 0.100 Uiso 1 1 calc R . .
C51 C 0.6914(2) 0.5559(2) 0.0551(2) 0.0603(7) Uani 1 1 d . . .
C52 C 0.6337(2) 0.4766(3) 0.0366(2) 0.0647(8) Uani 1 1 d . . .
H52A H 0.5558 0.4856 0.0444 0.078 Uiso 1 1 calc R . .
C53 C 0.6870(2) 0.3844(2) 0.00724(17) 0.0550(7) Uani 1 1 d . . .
H53A H 0.6453 0.3309 -0.0049 0.066 Uiso 1 1 calc R . .
C54 C 0.8004(2) 0.36879(19) -0.00478(15) 0.0424(5) Uani 1 1 d . . .
C55 C 0.8588(2) 0.44928(19) 0.01344(18) 0.0490(6) Uani 1 1 d . . .
H55A H 0.9370 0.4407 0.0048 0.059 Uiso 1 1 calc R . .
C56 C 0.8050(2) 0.5412(2) 0.0439(2) 0.0575(7) Uani 1 1 d . . .
H56A H 0.8460 0.5946 0.0572 0.069 Uiso 1 1 calc R . .
C57 C 0.8592(2) 0.26905(19) -0.03686(16) 0.0468(6) Uani 1 1 d . . .
H57A H 0.8051 0.2137 -0.0239 0.056 Uiso 1 1 calc R . .
H57B H 0.8934 0.2718 -0.0982 0.056 Uiso 1 1 calc R . .
C58 C 0.9982(2) 0.15303(19) -0.01880(16) 0.0497(6) Uani 1 1 d . . .
H58A H 1.0482 0.1529 -0.0772 0.060 Uiso 1 1 calc R . .
H58B H 0.9422 0.1002 -0.0138 0.060 Uiso 1 1 calc R . .

loop_
_atom_site_aniso_label
_atom_site_aniso_U_11
_atom_site_aniso_U_22
_atom_site_aniso_U_33
_atom_site_aniso_U_23
_atom_site_aniso_U_13
_atom_site_aniso_U_12
F1 0.0704(9) 0.0492(8) 0.0355(7) 0.0002(6) -0.0224(6) -0.0051(7)
F2 0.0577(8) 0.0466(8) 0.0441(7) -0.0140(6) -0.0112(6) 0.0016(6)
F3 0.0584(9) 0.0836(12) 0.0416(8) 0.0046(7) -0.0049(7) -0.0180(8)
F4 0.0448(8) 0.0777(11) 0.0512(8) -0.0262(8) -0.0030(6) 0.0066(7)
F5 0.0435(7) 0.0649(9) 0.0394(7) -0.0094(6) -0.0165(6) 0.0017(6)
F6 0.0417(8) 0.0800(12) 0.0789(11) 0.0258(9) -0.0234(8) -0.0060(7)
F7 0.0697(12) 0.132(2) 0.1268(19) -0.0881(17) -0.0359(12) 0.0306(13)
F8 0.0546(10) 0.158(2) 0.0396(9) -0.0238(10) -0.0044(7) 0.0044(11)
O1 0.0473(9) 0.0494(10) 0.0613(11) 0.0150(8) -0.0214(8) -0.0059(8)
O2 0.0493(9) 0.0360(8) 0.0693(11) -0.0001(8) -0.0302(9) 0.0030(7)
O3 0.0395(9) 0.0435(9) 0.0937(14) -0.0090(9) -0.0295(9) 0.0099(7)
N1 0.0403(10) 0.0423(10) 0.0648(13) -0.0129(9) -0.0314(9) 0.0107(8)
N2 0.0378(10) 0.0639(13) 0.0442(11) 0.0089(9) -0.0167(8) -0.0167(9)
C1 0.0447(12) 0.0318(10) 0.0475(12) -0.0013(9) -0.0171(10) -0.0024(9)
C2 0.0437(12) 0.0414(12) 0.0444(12) -0.0019(10) -0.0166(10) -0.0047(10)
C3 0.0550(14) 0.0422(13) 0.0628(16) -0.0021(11) -0.0234(12) -0.0117(11)
C4 0.0745(19) 0.0319(12) 0.084(2) -0.0009(12) -0.0344(16) -0.0052(12)
C5 0.0610(16) 0.0387(13) 0.0757(18) -0.0028(12) -0.0336(14) 0.0063(11)
C6 0.0496(13) 0.0366(12) 0.0519(13) -0.0009(10) -0.0245(11) -0.0015(10)
C7 0.0465(12) 0.0380(12) 0.0526(13) -0.0066(10) -0.0246(11) 0.0028(10)
C8 0.0431(13) 0.0585(15) 0.0618(16) -0.0221(13) -0.0243(12) 0.0094(11)
C9 0.0395(12) 0.0442(13) 0.0625(15) -0.0100(11) -0.0299(11) 0.0113(10)
C10 0.0291(10) 0.0439(12) 0.0460(12) -0.0090(9) -0.0215(9) 0.0079(9)
C11 0.0338(10) 0.0465(12) 0.0354(11) -0.0026(9) -0.0180(9) 0.0009(9)
C12 0.0311(10) 0.0434(12) 0.0389(11) -0.0079(9) -0.0139(8) 0.0041(9)
C13 0.0280(10) 0.0469(12) 0.0464(12) 0.0007(10) -0.0170(9) -0.0025(9)
C14 0.0295(10) 0.0619(15) 0.0373(12) 0.0016(10) -0.0092(9) -0.0051(10)
C15 0.0256(9) 0.0574(14) 0.0417(12) -0.0142(10) -0.0110(9) 0.0069(9)
C16 0.0398(12) 0.0487(14) 0.0610(15) 0.0072(11) -0.0198(11) -0.0098(10)
C17 0.0438(12) 0.0384(12) 0.0573(14) 0.0034(10) -0.0199(11) -0.0008(10)
C18 0.0536(14) 0.0363(12) 0.0638(16) 0.0079(11) -0.0278(12) -0.0023(10)
C19 0.0572(15) 0.0354(12) 0.0800(19) -0.0021(12) -0.0387(14) 0.0051(11)
C20 0.0587(16) 0.0381(13) 0.093(2) -0.0103(13) -0.0413(15) 0.0115(11)
C21 0.0437(16) 0.0557(18) 0.174(4) -0.019(2) -0.047(2) 0.0133(14)
C22 0.0266(11) 0.0621(17) 0.099(2) -0.0186(16) -0.0226(13) 0.0090(11)
C23 0.0231(10) 0.0602(15) 0.0652(16) 0.0015(12) -0.0151(10) 0.0012(10)
C24 0.0234(9) 0.0600(14) 0.0401(12) -0.0075(10) -0.0109(8) -0.0014(9)
C25 0.0217(9) 0.0720(16) 0.0411(12) -0.0032(11) -0.0096(8) -0.0044(10)
C26 0.0272(11) 0.109(3) 0.0403(13) -0.0201(14) -0.0060(10) 0.0036(13)
C27 0.0353(13) 0.082(2) 0.082(2) -0.0408(18) -0.0206(13) 0.0136(13)
C28 0.0326(11) 0.0778(18) 0.0470(13) 0.0084(12) -0.0132(10) -0.0191(12)
C29 0.0447(13) 0.091(2) 0.0394(13) 0.0038(13) -0.0156(11) -0.0084(13)
C30 0.0425(12) 0.0461(13) 0.0440(12) -0.0005(10) -0.0189(10) -0.0059(10)
O4 0.0379(8) 0.0598(10) 0.0334(8) -0.0006(7) -0.0153(6) 0.0051(7)
O5 0.0608(15) 0.0428(12) 0.090(2) -0.0197(12) 0.0016(14) -0.0028(10)
C45 0.094(3) 0.061(2) 0.091(3) -0.0146(18) -0.017(2) -0.0116(19)
C46 0.107(3) 0.0493(18) 0.086(3) -0.0075(17) 0.022(2) 0.0002(19)
O5' 0.052(7) 0.037(6) 0.062(8) -0.004(6) -0.006(6) 0.000(5)
O6 0.0632(14) 0.0730(16) 0.109(2) 0.0099(14) 0.0107(14) 0.0218(12)
O7 0.0563(12) 0.0417(11) 0.129(2) 0.0067(12) 0.0016(13) 0.0142(9)
O8 0.0548(9) 0.0384(8) 0.0487(9) -0.0005(7) -0.0319(8) 0.0019(7)
C31 0.0330(10) 0.0317(10) 0.0391(11) -0.0036(8) -0.0136(8) 0.0037(8)
C32 0.0523(13) 0.0314(10) 0.0360(11) -0.0044(8) -0.0197(10) 0.0042(9)
C33 0.0507(13) 0.0549(14) 0.0320(11) -0.0030(10) -0.0067(10) 0.0045(11)
C34 0.0345(11) 0.0713(17) 0.0415(13) -0.0055(11) -0.0056(10) 0.0108(11)
C35 0.0354(11) 0.0487(13) 0.0397(11) -0.0021(9) -0.0144(9) 0.0089(9)
C36 0.0331(10) 0.0267(9) 0.0341(10) -0.0011(8) -0.0119(8) 0.0016(8)
C37 0.0300(10) 0.0381(11) 0.0326(10) -0.0019(8) -0.0100(8) 0.0043(8)
C38 0.0498(13) 0.0660(16) 0.0351(12) 0.0011(11) -0.0166(10) -0.0042(12)
C39 0.0513(13) 0.0645(16) 0.0280(10) -0.0027(10) -0.0127(10) -0.0114(12)
C40 0.0541(15) 0.080(2) 0.0485(15) -0.0216(14) 0.0039(12) -0.0213(15)
C41 0.077(2) 0.0662(18) 0.0499(15) -0.0132(13) 0.0022(14) -0.0307(16)
C42 0.0710(18) 0.0549(16) 0.0544(15) -0.0083(12) -0.0175(14) -0.0104(14)
C43 0.0468(14) 0.0639(17) 0.0705(18) -0.0064(14) -0.0099(13) -0.0058(13)
C44 0.0521(14) 0.0546(15) 0.0482(14) 0.0024(11) -0.0096(11) -0.0104(12)
C47 0.081(3) 0.084(3) 0.124(4) 0.038(3) 0.015(3) 0.013(2)
C48 0.0583(18) 0.0529(18) 0.128(3) 0.0153(19) -0.002(2) 0.0185(15)
C49 0.0639(19) 0.0533(18) 0.117(3) 0.0086(18) -0.006(2) 0.0171(15)
C50 0.067(2) 0.0601(19) 0.112(3) 0.0239(19) -0.011(2) 0.0199(16)
C51 0.0487(14) 0.0520(15) 0.081(2) 0.0235(14) -0.0224(14) 0.0063(12)
C52 0.0355(13) 0.087(2) 0.0774(19) 0.0168(16) -0.0272(13) 0.0051(13)
C53 0.0444(13) 0.0712(18) 0.0585(15) 0.0096(13) -0.0282(12) -0.0100(13)
C54 0.0430(12) 0.0468(13) 0.0448(12) 0.0149(10) -0.0237(10) -0.0069(10)
C55 0.0350(11) 0.0425(13) 0.0739(17) 0.0121(12) -0.0232(11) -0.0037(10)
C56 0.0452(13) 0.0387(13) 0.091(2) 0.0141(13) -0.0241(14) -0.0035(11)
C57 0.0561(14) 0.0480(13) 0.0482(13) 0.0074(10) -0.0329(11) -0.0071(11)
C58 0.0711(16) 0.0441(13) 0.0427(13) -0.0077(10) -0.0317(12) 0.0093(12)

loop_
_atom_type_symbol
_atom_type_description
_atom_type_scat_dispersion_real
_atom_type_scat_dispersion_imag
_atom_type_scat_source
C C 0.0181 0.0091 'International Tables Vol C Tables 4.2.6.8 and 6.1.1.4'
H H 0.0000 0.0000 'International Tables Vol C Tables 4.2.6.8 and 6.1.1.4'
N N 0.0311 0.0180 'International Tables Vol C Tables 4.2.6.8 and 6.1.1.4'
O O 0.0492 0.0322 'International Tables Vol C Tables 4.2.6.8 and 6.1.1.4'
F F 0.0727 0.0534 'International Tables Vol C Tables 4.2.6.8 and 6.1.1.4'

loop_
_geom_angle_atom_site_label_1
_geom_angle_atom_site_label_2
_geom_angle_atom_site_label_3
_geom_angle
C16 O1 C17 112.36(19)
C18 O2 C19 110.9(2)
C21 O3 C20 112.6(2)
C8 N1 C7 112.05(18)
C8 N1 C9 112.7(2)
C7 N1 C9 111.18(19)
C29 N2 C28 113.0(2)
C29 N2 C30 112.82(18)
C28 N2 C30 111.83(19)
C2 C1 C6 121.9(2)
C1 C2 C3 118.7(2)
C1 C2 C30 120.2(2)
C3 C2 C30 121.1(2)
C4 C3 C2 120.2(2)
C3 C4 C5 120.6(2)
C4 C5 C6 120.1(2)
C1 C6 C5 118.4(2)
C1 C6 C7 119.5(2)
C5 C6 C7 122.1(2)
N1 C7 C6 113.19(19)
N1 C9 C10 116.27(17)
C11 C10 C15 115.3(2)
C11 C10 C9 122.1(2)
C15 C10 C9 122.5(2)
F1 C11 C12 118.04(19)
F1 C11 C10 119.5(2)
C12 C11 C10 122.5(2)
F2 C12 C13 119.7(2)
F2 C12 C11 118.2(2)
C13 C12 C11 122.1(2)
C12 C13 C14 115.8(2)
C12 C13 C16 122.8(2)
C14 C13 C16 121.4(2)
F3 C14 C15 118.5(2)
F3 C14 C13 119.5(2)
C15 C14 C13 121.9(2)
F4 C15 C14 118.2(2)
F4 C15 C10 119.4(2)
C14 C15 C10 122.3(2)
O1 C16 C13 112.20(19)
O1 C17 C18 106.8(2)
O2 C18 C17 107.5(2)
O2 C19 C20 111.0(2)
O3 C20 C19 109.5(2)
O3 C21 C22 105.8(2)
C27 C22 C23 115.5(3)
C27 C22 C21 122.3(3)
C23 C22 C21 121.9(3)
F6 C23 C24 118.9(2)
F6 C23 C22 119.4(3)
C24 C23 C22 121.7(3)
F5 C24 C23 118.1(2)
F5 C24 C25 118.8(2)
C23 C24 C25 123.1(2)
C24 C25 C26 114.4(3)
C24 C25 C28 122.3(2)
C26 C25 C28 123.2(2)
F8 C26 C27 118.7(3)
F8 C26 C25 118.7(3)
C27 C26 C25 122.6(3)
F7 C27 C26 117.2(3)
F7 C27 C22 120.3(4)
C26 C27 C22 122.5(3)
N2 C28 C25 114.94(19)
N2 C30 C2 112.1(2)
C37 O4 C38 112.60(17)
C46 O5 C45 110.8(3)
O5 C45 C42 110.0(3)
O5 C46 C47 110.0(4)
C47 O6 C48 110.2(3)
C49 O7 C50 112.0(3)
C58 O8 C57 112.86(18)
C32 C31 C36 120.90(19)
C33 C32 C31 119.2(2)
C33 C32 C58 121.4(2)
C31 C32 C58 119.3(2)
C32 C33 C34 120.1(2)
C35 C34 C33 120.3(2)
C36 C35 C34 120.1(2)
C35 C36 C31 119.31(19)
C35 C36 C37 122.21(18)
C31 C36 C37 118.47(18)
O4 C37 C36 109.95(16)
O4 C38 C39 112.7(2)
C44 C39 C40 118.8(3)
C44 C39 C38 121.7(2)
C40 C39 C38 119.4(2)
C39 C40 C41 120.5(3)
C42 C41 C40 121.1(3)
C41 C42 C43 118.0(3)
C41 C42 C45 120.6(3)
C43 C42 C45 121.4(3)
C44 C43 C42 120.9(3)
C39 C44 C43 120.7(3)
O6 C47 C46 113.0(3)
O6 C48 C49 111.2(3)
O7 C49 C48 110.2(3)
O7 C50 C51 112.4(3)
C52 C51 C56 118.7(3)
C52 C51 C50 121.1(3)
C56 C51 C50 120.2(3)
C51 C52 C53 121.2(2)
C52 C53 C54 120.9(3)
C53 C54 C55 117.8(2)
C53 C54 C57 121.3(2)
C55 C54 C57 120.9(2)
C56 C55 C54 121.3(2)
C55 C56 C51 120.1(3)
O8 C57 C54 108.39(19)
O8 C58 C32 108.38(18)

loop_
_geom_bond_atom_site_label_1
_geom_bond_atom_site_label_2
_geom_bond_distance
F1 C11 1.350(3)
F2 C12 1.347(3)
F3 C14 1.342(3)
F4 C15 1.347(3)
F5 C24 1.348(3)
F6 C23 1.340(3)
F7 C27 1.346(3)
F8 C26 1.349(3)
O1 C16 1.418(3)
O1 C17 1.423(3)
O2 C18 1.420(3)
O2 C19 1.423(3)
O3 C21 1.410(3)
O3 C20 1.425(3)
N1 C8 1.450(3)
N1 C7 1.458(3)
N1 C9 1.462(3)
N2 C29 1.459(3)
N2 C28 1.462(3)
N2 C30 1.465(3)
C1 C2 1.388(3)
C1 C6 1.390(3)
C2 C3 1.387(4)
C2 C30 1.506(3)
C3 C4 1.380(4)
C4 C5 1.387(4)
C5 C6 1.392(3)
C6 C7 1.512(3)
C9 C10 1.527(3)
C10 C11 1.383(3)
C10 C15 1.384(3)
C11 C12 1.379(3)
C12 C13 1.379(3)
C13 C14 1.384(3)
C13 C16 1.515(3)
C14 C15 1.381(4)
C17 C18 1.511(3)
C19 C20 1.489(4)
C21 C22 1.498(5)
C22 C27 1.376(5)
C22 C23 1.393(4)
C23 C24 1.369(4)
C24 C25 1.388(3)
C25 C26 1.393(4)
C25 C28 1.515(4)
C26 C27 1.369(5)
O4 C37 1.424(2)
O4 C38 1.427(3)
O5 C46 1.407(4)
O5 C45 1.445(5)
C45 C42 1.489(5)
C46 C47 1.488(7)
O6 C47 1.388(6)
O6 C48 1.436(5)
O7 C49 1.421(4)
O7 C50 1.440(5)
O8 C58 1.414(3)
O8 C57 1.422(3)
C31 C32 1.387(3)
C31 C36 1.392(3)
C32 C33 1.384(3)
C32 C58 1.512(3)
C33 C34 1.389(4)
C34 C35 1.384(3)
C35 C36 1.383(3)
C36 C37 1.507(3)
C38 C39 1.512(4)
C39 C44 1.374(4)
C39 C40 1.376(4)
C40 C41 1.383(5)
C41 C42 1.377(5)
C42 C43 1.387(4)
C43 C44 1.381(4)
C48 C49 1.473(6)
C50 C51 1.499(5)
C51 C52 1.377(5)
C51 C56 1.387(4)
C52 C53 1.377(4)
C53 C54 1.383(3)
C54 C55 1.393(3)
C54 C57 1.496(4)
C55 C56 1.381(4)
